data_2008453
loop_
_publ_author_name
'Bu, Weiming'
'Wang, Jianhui'
'Ye, Ling'
'Mu, Ying'
'Yang, Guangdi'
'Fan, Yuguo'

_publ_section_title
;
 Dichloro{2-[(\h^5^-cyclopentadienyl)phenylmethyl]phenolato-<i>O</i>}titanium
;
_journal_issue 5
_journal_name_full 'Acta Crystallographica Section C'
_journal_page_first 728
_journal_page_last 730
_journal_paper_doi 10.1107/S0108270198015479
_journal_volume 55
_journal_year 1999
_chemical_formula_analytical 'C18 H14 Cl2 O Ti'
_chemical_formula_moiety '[Ti Cl2 (C18 H14 O)]'
_chemical_formula_sum 'C18 H14 Cl2 O Ti'
_chemical_formula_weight 365.09
_space_group_IT_number 2
_symmetry_cell_setting triclinic
_symmetry_space_group_name_Hall '-P 1'
_symmetry_space_group_name_H-M 'P -1'
_cell_angle_alpha 74.082(6)
_cell_angle_beta 81.086(6)
_cell_angle_gamma 86.242(7)
_cell_formula_units_Z 2
_cell_length_a 7.1325(6)
_cell_length_b 9.7959(8)
_cell_length_c 12.3235(8)
_cell_measurement_reflns_used 44
_cell_measurement_temperature 293(2)
_cell_measurement_theta_max 12.41
_cell_measurement_theta_min 4.78
_cell_volume 817.78(11)
_computing_cell_refinement XSCANS
_computing_data_collection 'XSCANS (Siemens, 1994a)'
_computing_data_reduction XSCANS
_computing_molecular_graphics 'XP (Siemens, 1994b)'
_computing_publication_material SHELXL93
_computing_structure_refinement 'SHELXL93 (Sheldrick, 1993)'
_computing_structure_solution 'SHELXS86 (Sheldrick, 1990)'
_diffrn_ambient_temperature 293(2)
_diffrn_measurement_device 'Siemens P4 '
_diffrn_measurement_method \w--2\q
_diffrn_radiation_monochromator graphite
_diffrn_radiation_source 'fine-focus sealed tube'
_diffrn_radiation_type MoK\a
_diffrn_radiation_wavelength 0.71073
_diffrn_reflns_av_R_equivalents 0.0263
_diffrn_reflns_av_sigmaI/netI 0.0779
_diffrn_reflns_limit_h_max 9
_diffrn_reflns_limit_h_min -1
_diffrn_reflns_limit_k_max 12
_diffrn_reflns_limit_k_min -12
_diffrn_reflns_limit_l_max 15
_diffrn_reflns_limit_l_min -15
_diffrn_reflns_number 6553
_diffrn_reflns_theta_max 27.00
_diffrn_reflns_theta_min 1.74
_diffrn_standards_decay_% 12.02
_diffrn_standards_interval_count 97
_diffrn_standards_number 3
_exptl_absorpt_coefficient_mu 0.847
_exptl_absorpt_correction_T_max 0.936
_exptl_absorpt_correction_T_min 0.710
_exptl_absorpt_correction_type 'empirical via \y scans'
_exptl_absorpt_process_details 'XSCANS (Siemens, 1994a)'
_exptl_crystal_colour yellow
_exptl_crystal_density_diffrn 1.483
_exptl_crystal_density_meas ?
_exptl_crystal_description plate
_exptl_crystal_F_000 372
_exptl_crystal_size_max 0.6
_exptl_crystal_size_mid 0.5
_exptl_crystal_size_min 0.1
_refine_diff_density_max 0.356
_refine_diff_density_min -0.244
_refine_ls_extinction_method none
_refine_ls_goodness_of_fit_all 1.105
_refine_ls_goodness_of_fit_obs 1.189
_refine_ls_hydrogen_treatment constr
_refine_ls_matrix_type full
_refine_ls_number_parameters 199
_refine_ls_number_reflns 3553
_refine_ls_number_restraints 0
_refine_ls_restrained_S_all 1.109
_refine_ls_restrained_S_obs 1.192
_refine_ls_R_factor_all 0.0562
_refine_ls_R_factor_obs .0421
_refine_ls_shift/esd_max 0.000
_refine_ls_shift/esd_mean 0.000
_refine_ls_structure_factor_coef Fsqd
_refine_ls_weighting_scheme
; calc w = 3D1/[\s^2^(Fo^2^)+(0.0402P)^2^+0.7230P] where
P = 3D(Fo^2^+2Fc^2^)/3
;
_refine_ls_wR_factor_all 0.0707
_refine_ls_wR_factor_obs .0615
_reflns_number_observed 2069
_reflns_number_total 3555
_reflns_observed_criterion >2sigma(I)
_cod_data_source_file fg1495.cif
_cod_data_source_block I
_cod_depositor_comments
;
The following automatic conversions were performed:
'_symmetry_cell_setting' value 'Triclinic' changed to 'triclinic'
according to '/home/saulius/struct/CIF-dictionaries/cif_core.dic'
dictionary named 'cif_core.dic' version 2.4.1 from 2010-06-29.

Automatic conversion script
Id: cif_fix_enum 1527 2010-12-29 10:47:43Z saulius 

The following automatic conversions were performed:

'_symmetry_cell_setting' value 'Triclinic' changed to 'triclinic'
according to /home/saulius/struct/CIF-dictionaries/cif_core.dic
dictionary named 'cif_core.dic' version 2.4.1 from 2010-06-29.

Automatic conversion script
Id: cif_fix_values 1715 2011-07-08 13:25:40Z adriana 

The following automatic conversions were performed:

'_exptl_crystal_density_meas' value 'not measured' was changed to '?'
- the value is perceived as not measured.

Automatic conversion script
Id: cif_fix_values 3008 2015-01-20 13:52:24Z robertas 
;
_cod_original_sg_symbol_H-M P-1
_cod_database_code 2008453

loop_
_symmetry_equiv_pos_as_xyz
'x, y, z'
'-x, -y, -z'

loop_
_atom_site_aniso_label
_atom_site_aniso_U_11
_atom_site_aniso_U_22
_atom_site_aniso_U_33
_atom_site_aniso_U_12
_atom_site_aniso_U_13
_atom_site_aniso_U_23
Ti .0433(5) .0444(5) .0366(4) -.0033(4) -.0001(4) -.0067(3)
Cl2 .0751(10) .0629(8) .0648(8) -.0061(8) -.0095(7) -.0261(6)
Cl1 .0812(11) .0685(8) .0560(7) .0091(8) -.0253(8) -.0058(6)
O .045(2) .047(2) .043(2) -.002(2) .007(2) -.0070(14)
C1 .034(3) .051(3) .034(2) -.007(2) .002(2) -.003(2)
C2 .042(3) .072(3) .045(3) -.004(3) .005(2) -.014(2)
C3 .047(3) .089(4) .039(2) -.021(3) .006(2) .001(3)
C4 .052(4) .068(3) .050(3) -.022(3) -.010(3) .016(2)
C5 .043(3) .054(3) .048(3) -.006(2) -.013(2) .001(2)
C6 .035(3) .047(2) .032(2) -.004(2) -.006(2) -.001(2)
C7 .045(3) .036(2) .039(2) -.005(2) -.004(2) -.004(2)
C8 .049(3) .050(3) .044(2) .001(2) -.006(2) -.016(2)
C9 .050(3) .056(3) .054(3) -.001(3) -.013(3) -.007(2)
C10 .070(4) .059(3) .058(3) -.011(3) -.022(3) -.013(3)
C11 .088(5) .055(3) .070(3) -.001(3) -.017(3) -.032(3)
C12 .062(4) .047(3) .060(3) .011(3) -.007(3) -.016(2)
C13 .033(3) .048(2) .036(2) .003(2) .001(2) -.011(2)
C14 .037(3) .061(3) .047(2) .006(2) -.009(2) -.013(2)
C15 .030(3) .070(3) .074(3) -.007(3) .002(3) -.031(3)
C16 .048(3) .061(3) .053(3) -.013(3) .018(3) -.014(2)
C17 .043(3) .060(3) .036(2) -.005(3) .007(2) -.014(2)
C18 .040(3) .037(2) .042(2) .006(2) -.007(2) -.007(2)

loop_
_atom_site_label
_atom_site_fract_x
_atom_site_fract_y
_atom_site_fract_z
_atom_site_U_iso_or_equiv
_atom_site_thermal_displace_type
_atom_site_calc_flag
_atom_site_refinement_flags
_atom_site_occupancy
_atom_site_disorder_group
_atom_site_type_symbol
Ti .08977(13) .46085(8) .72557(6) .0428(2) Uani d . 1 . Ti
Cl2 .0369(2) .28534(14) .65015(11) .0656(4) Uani d . 1 . Cl
Cl1 .2565(2) .35099(14) .86785(11) .0695(4) Uani d . 1 . Cl
O .2623(5) .5691(3) .6217(2) .0477(8) Uani d . 1 . O
C1 .2949(6) .7041(5) .5513(3) .0420(11) Uani d . 1 . C
C2 .4183(7) .7171(5) .4510(4) .0546(13) Uani d . 1 . C
H2 .4796 .6371 .4341 .066 Uiso calc R 1 . H
C3 .4501(8) .8498(6) .3759(4) .0623(15) Uani d . 1 . C
H3 .5323 .8589 .3080 .075 Uiso calc R 1 . H
C4 .3608(8) .9680(6) .4010(4) .0620(15) Uani d . 1 . C
H4 .3803 1.0569 .3497 .074 Uiso calc R 1 . H
C5 .2411(7) .9542(5) .5034(4) .0502(12) Uani d . 1 . C
H5 .1832 1.0349 .5209 .060 Uiso calc R 1 . H
C6 .2062(6) .8217(4) .5806(3) .0395(10) Uani d . 1 . C
C7 .1945(7) .8294(4) .7851(3) .0411(11) Uani d . 1 . C
C8 .3552(7) .7487(5) .8095(4) .0472(12) Uani d . 1 . C
H8 .3983 .6827 .7690 .057 Uiso calc R 1 . H
C9 .4538(8) .7641(5) .8932(4) .0545(13) Uani d . 1 . C
H9 .5620 .7082 .9087 .065 Uiso calc R 1 . H
C10 .3933(9) .8611(5) .9536(4) .0605(14) Uani d . 1 . C
H10 .4593 .8705 1.0105 .073 Uiso calc R 1 . H
C11 .2370(9) .9431(5) .9298(5) .068(2) Uani d . 1 . C
H11 .1968 1.0100 .9698 .081 Uiso calc R 1 . H
C12 .1346(8) .9284(5) .8452(4) .0569(14) Uani d . 1 . C
H12 .0269 .9849 .8298 .068 Uiso calc R 1 . H
C13 -.0394(6) .6828(4) .7347(3) .0398(10) Uani d . 1 . C
C14 -.1445(7) .6281(5) .6684(4) .0482(12) Uani d . 1 . C
H14 -.1621 .6742 .5892 .058 Uiso calc R 1 . H
C15 -.2377(7) .5065(5) .7385(4) .0564(13) Uani d . 1 . C
H15 -.3295 .4529 .7162 .068 Uiso calc R 1 . H
C16 -.1892(7) .4819(5) .8473(4) .0567(14) Uani d . 1 . C
H16 -.2415 .4084 .9149 .068 Uiso calc R 1 . H
C17 -.0671(7) .5911(5) .8462(3) .0475(12) Uani d . 1 . C
H17 -.0208 .6060 .9129 .057 Uiso calc R 1 . H
C18 .0823(7) .8135(4) .6941(3) .0407(11) Uani d . 1 . C
H18 -.0059 .8954 .6808 .049 Uiso calc R 1 . H

loop_
_atom_type_symbol
_atom_type_description
_atom_type_scat_dispersion_real
_atom_type_scat_dispersion_imag
_atom_type_scat_source
C C 0.0033 0.0016 'International Tables Vol C Tables 4.2.6.8 and 6.1.1.4'
H H 0.0000 0.0000 'International Tables Vol C Tables 4.2.6.8 and 6.1.1.4'
O O 0.0106 0.0060 'International Tables Vol C Tables 4.2.6.8 and 6.1.1.4'
Cl Cl 0.1484 0.1585 'International Tables Vol C Tables 4.2.6.8 and 6.1.1.4'
Ti Ti 0.2776 0.4457 'International Tables Vol C Tables 4.2.6.8 and 6.1.1.4'

loop_
_geom_angle_atom_site_label_1
_geom_angle_atom_site_label_2
_geom_angle_atom_site_label_3
_geom_angle
_geom_angle_publ_flag
O Ti Cl2 104.84(11) yes
O Ti Cl1 103.45(12) yes
Cl2 Ti Cl1 103.28(6) yes
O Ti C14 89.8(2) yes
Cl2 Ti C14 103.30(14) yes
Cl1 Ti C14 145.97(13) yes
O Ti C13 81.56(14) yes
Cl2 Ti C13 138.70(13) no
Cl1 Ti C13 114.98(12) no
C14 Ti C13 35.4(2) no
O Ti C17 109.8(2) no
Cl2 Ti C17 140.01(14) no
Cl1 Ti C17 87.63(13) no
C14 Ti C17 58.3(2) no
C13 Ti C17 35.28(14) no
O Ti C16 140.3(2) no
Cl2 Ti C16 104.93(14) no
Cl1 Ti C16 94.54(15) no
C14 Ti C16 58.1(2) no
C13 Ti C16 58.8(2) no
C17 Ti C16 35.2(2) no
O Ti C15 123.9(2) no
Cl2 Ti C15 86.3(2) no
Cl1 Ti C15 127.6(2) no
C14 Ti C15 34.9(2) no
C13 Ti C15 58.5(2) no
C17 Ti C15 58.0(2) no
C16 Ti C15 34.5(2) no
Cl1 Ti Cp 116.2 yes
Cl2 Ti Cp 116.9 yes
O Ti Cp 110.7 yes
C1 O Ti 143.6(3) yes
O C1 C2 118.0(4) yes
O C1 C6 121.0(4) yes
C2 C1 C6 121.0(4) no
C3 C2 C1 120.3(6) no
C4 C3 C2 120.2(5) no
C3 C4 C5 119.5(5) no
C4 C5 C6 121.3(5) no
C1 C6 C5 117.7(4) no
C1 C6 C18 123.1(4) no
C5 C6 C18 119.1(4) no
C8 C7 C12 118.3(5) no
C8 C7 C18 122.0(4) no
C12 C7 C18 119.8(5) no
C7 C8 C9 121.3(5) no
C10 C9 C8 120.5(6) no
C11 C10 C9 119.3(6) no
C10 C11 C12 121.0(5) no
C7 C12 C11 119.7(6) no
C14 C13 C17 106.5(4) no
C14 C13 C18 126.9(4) no
C17 C13 C18 126.5(4) no
C14 C13 Ti 71.7(3) no
C17 C13 Ti 72.4(3) no
C18 C13 Ti 120.4(3) no
C15 C14 C13 108.7(4) no
C15 C14 Ti 73.4(3) no
C13 C14 Ti 72.9(3) no
C16 C15 C14 108.6(5) no
C16 C15 Ti 72.7(3) no
C14 C15 Ti 71.7(3) no
C15 C16 C17 107.8(5) no
C15 C16 Ti 72.8(3) no
C17 C16 Ti 72.2(3) no
C16 C17 C13 108.3(4) no
C16 C17 Ti 72.6(3) no
C13 C17 Ti 72.3(2) no
C6 C18 C13 112.8(4) yes
C6 C18 C7 112.9(4) yes
C13 C18 C7 112.2(3) yes

loop_
_geom_bond_atom_site_label_1
_geom_bond_atom_site_label_2
_geom_bond_site_symmetry_2
_geom_bond_distance
_geom_bond_publ_flag
Ti O . 1.794(3) yes
Ti Cl2 . 2.243(2) yes
Ti Cl1 . 2.256(2) yes
Ti C14 . 2.315(5) yes
Ti C13 . 2.331(4) yes
Ti C17 . 2.331(5) yes
Ti C16 . 2.336(5) yes
Ti C15 . 2.337(6) yes
Ti Cp . 2.000 yes
O C1 . 1.378(5) yes
C1 C2 . 1.379(6) no
C1 C6 . 1.384(6) no
C2 C3 . 1.376(7) no
C3 C4 . 1.368(8) no
C4 C5 . 1.385(7) no
C5 C6 . 1.396(6) no
C6 C18 . 1.518(6) yes
C7 C8 . 1.372(7) no
C7 C12 . 1.385(6) no
C7 C18 . 1.518(6) yes
C8 C9 . 1.377(7) no
C9 C10 . 1.372(7) no
C10 C11 . 1.347(8) no
C11 C12 . 1.404(8) no
C13 C14 . 1.412(6) no
C13 C17 . 1.413(6) no
C13 C18 . 1.518(6) yes
C14 C15 . 1.395(7) no
C15 C16 . 1.387(7) no
C16 C17 . 1.412(7) no

loop_
_geom_torsion_atom_site_label_1
_geom_torsion_atom_site_label_2
_geom_torsion_atom_site_label_3
_geom_torsion_atom_site_label_4
_geom_torsion
_geom_torsion_publ_flag
Cl2 Ti O C1 120.1(5) no
Cl1 Ti O C1 -132.1(5) no
C14 Ti O C1 16.5(5) no
C13 Ti O C1 -18.2(5) no
C17 Ti O C1 -39.9(5) no
C16 Ti O C1 -17.5(6) no
C15 Ti O C1 24.6(6) no
Ti O C1 C2 -150.7(4) no
Ti O C1 C6 29.1(8) no
O C1 C2 C3 177.5(4) no
C6 C1 C2 C3 -2.3(8) no
C1 C2 C3 C4 0.6(8) no
C2 C3 C4 C5 1.3(9) no
C3 C4 C5 C6 -1.6(8) no
C2 C1 C6 C5 2.0(7) no
O C1 C6 C5 -177.9(4) no
C2 C1 C6 C18 -174.7(5) no
O C1 C6 C18 5.4(7) no
C4 C5 C6 C1 0.0(7) no
C4 C5 C6 C18 176.8(5) no
C12 C7 C8 C9 0.9(7) no
C18 C7 C8 C9 -179.5(4) no
C7 C8 C9 C10 -0.3(7) no
C8 C9 C10 C11 -0.7(8) no
C9 C10 C11 C12 0.9(9) no
C8 C7 C12 C11 -0.7(7) no
C18 C7 C12 C11 179.7(4) no
C10 C11 C12 C7 -0.3(8) no
O Ti C13 C17 -143.2(3) no
Cl2 Ti C13 C17 113.9(3) no
Cl1 Ti C13 C17 -42.3(3) no
C14 Ti C13 C17 115.1(4) no
C17 Ti C13 C17 0.000(3) no
C16 Ti C13 C17 37.3(3) no
C15 Ti C13 C17 78.0(3) no
O Ti C13 C14 101.7(3) no
Cl2 Ti C13 C14 -1.2(3) no
Cl1 Ti C13 C14 -157.3(2) no
C14 Ti C13 C14 0.000(2) no
C17 Ti C13 C14 -115.1(4) no
C16 Ti C13 C14 -77.8(3) no
C15 Ti C13 C14 -37.1(3) no
O Ti C13 C18 -20.9(3) no
Cl2 Ti C13 C18 -123.8(3) no
Cl1 Ti C13 C18 80.1(3) no
C14 Ti C13 C18 -122.6(4) no
C17 Ti C13 C18 122.3(5) no
C16 Ti C13 C18 159.6(4) no
C15 Ti C13 C18 -159.7(4) no
C17 C13 C14 C15 0.5(5) no
C18 C13 C14 C15 -179.4(4) no
Ti C13 C14 C15 65.1(3) no
C17 C13 C14 Ti -64.6(3) no
C18 C13 C14 Ti 115.5(4) no
Ti C13 C14 Ti 0.0000(10) no
O Ti C14 C15 168.2(3) no
Cl2 Ti C14 C15 63.0(3) no
Cl1 Ti C14 C15 -77.4(4) no
C13 Ti C14 C15 -116.2(4) no
C17 Ti C14 C15 -78.3(3) no
C16 Ti C14 C15 -36.5(3) no
C15 Ti C14 C15 0.0 no
O Ti C14 C13 -75.6(3) no
Cl2 Ti C14 C13 179.2(2) no
Cl1 Ti C14 C13 38.8(4) no
C13 Ti C14 C13 0.000(2) no
C17 Ti C14 C13 37.9(2) no
C16 Ti C14 C13 79.7(3) no
C15 Ti C14 C13 116.2(4) no
Ti C14 C15 C16 63.5(4) no
C13 C14 C15 Ti -64.6(3) no
Ti C14 C15 Ti 0.0 no
O Ti C15 C16 -131.3(3) no
Cl2 Ti C15 C16 123.4(3) no
Cl1 Ti C15 C16 19.7(4) no
C14 Ti C15 C16 -117.0(4) no
C13 Ti C15 C16 -79.4(3) no
C17 Ti C15 C16 -37.7(3) no
C16 Ti C15 C16 0.000(2) no
O Ti C15 C14 -14.2(4) no
Cl2 Ti C15 C14 -119.6(3) no
Cl1 Ti C15 C14 136.7(3) no
C14 Ti C15 C14 0.0 no
C13 Ti C15 C14 37.6(3) no
C17 Ti C15 C14 79.4(3) no
C16 Ti C15 C14 117.0(4) no
C14 C15 C16 C17 1.2(6) no
Ti C15 C16 C17 64.1(4) no
C14 C15 C16 Ti -62.9(4) no
Ti C15 C16 Ti 0.0 no
O Ti C16 C15 78.1(4) no
Cl2 Ti C16 C15 -59.5(3) no
Cl1 Ti C16 C15 -164.5(3) no
C14 Ti C16 C15 37.0(3) no
C13 Ti C16 C15 78.9(3) no
C17 Ti C16 C15 116.2(4) no
C15 Ti C16 C15 0.0000(10) no
O Ti C16 C17 -38.1(4) no
Cl2 Ti C16 C17 -175.7(3) no
Cl1 Ti C16 C17 79.3(3) no
C14 Ti C16 C17 -79.2(3) no
C13 Ti C16 C17 -37.3(3) no
C17 Ti C16 C17 0.0 no
C15 Ti C16 C17 -116.2(4) no
C15 C16 C17 C13 -0.9(6) no
Ti C16 C17 C13 63.7(3) no
C15 C16 C17 Ti -64.5(4) no
Ti C16 C17 Ti 0.0 no
C14 C13 C17 C16 0.2(5) no
C18 C13 C17 C16 -179.9(4) no
Ti C13 C17 C16 -63.9(3) no
C14 C13 C17 Ti 64.1(3) no
C18 C13 C17 Ti -116.0(4) no
Ti C13 C17 Ti 0.0000(10) no
O Ti C17 C16 155.3(3) no
Cl2 Ti C17 C16 6.4(4) no
Cl1 Ti C17 C16 -101.3(3) no
C14 Ti C17 C16 78.2(3) no
C13 Ti C17 C16 116.3(4) no
C16 Ti C17 C16 0.0 no
C15 Ti C17 C16 36.8(3) no
O Ti C17 C13 39.0(3) no
Cl2 Ti C17 C13 -109.9(3) no
Cl1 Ti C17 C13 142.4(3) no
C14 Ti C17 C13 -38.1(3) no
C13 Ti C17 C13 0.000(3) no
C16 Ti C17 C13 -116.3(4) no
C15 Ti C17 C13 -79.5(3) no
C8 C7 C18 C6 -51.3(5) no
C12 C7 C18 C6 128.3(5) no
C8 C7 C18 C13 76.8(5) no
C12 C7 C18 C13 -103.6(5) no
C1 C6 C18 C7 89.5(5) no
C5 C6 C18 C7 -87.2(5) no
C1 C6 C18 C13 -38.4(6) no
C5 C6 C18 C13 145.0(4) no
C17 C13 C18 C7 7.0(6) no
C14 C13 C18 C7 -173.0(4) no
Ti C13 C18 C7 -83.3(4) no
C17 C13 C18 C6 135.3(5) no
C14 C13 C18 C6 -44.8(6) no
Ti C13 C18 C6 44.9(5) no
